data_4069302
loop_
_publ_author_name
'Epshteyn, Albert'
'Trunkely, Emily F.'
'Kissounko, Denis A.'
'Fettinger, James C.'
'Sita, Lawrence R.'

_publ_section_title
;
 Experimental Modeling of Selective Alkene Oligomerization: Evidence for
 Facile Metallacyclopentane Dehydrogenation Mediated by a Transannular
 \b-Hydrogen Agostic Interaction
;
_journal_issue 8
_journal_name_full Organometallics
_journal_page_first 2520
_journal_paper_doi 10.1021/om900132u
_journal_volume 28
_journal_year 2009
_chemical_formula_sum 'C34 H48 N2 Zr'
_chemical_formula_weight 575.96
_chemical_name_systematic
; 
 ? 
;
_space_group_IT_number 14
_symmetry_cell_setting monoclinic
_symmetry_space_group_name_Hall '-P 2ybc'
_symmetry_space_group_name_H-M 'P 1 21/c 1'
_atom_sites_solution_hydrogens geom
_atom_sites_solution_primary direct
_atom_sites_solution_secondary difmap
_audit_creation_method SHELXL-97
_cell_angle_alpha 90.00
_cell_angle_beta 107.5490(10)
_cell_angle_gamma 90.00
_cell_formula_units_Z 4
_cell_length_a 15.6824(6)
_cell_length_b 10.4512(4)
_cell_length_c 19.3793(7)
_cell_measurement_reflns_used 6757
_cell_measurement_temperature 173(2)
_cell_measurement_theta_max 27.407
_cell_measurement_theta_min 2.204
_cell_volume 3028.4(2)
_computing_cell_refinement 'Bruker SMART'
_computing_data_collection 'Bruker SMART'
_computing_data_reduction 'Bruker SAINT'
_computing_molecular_graphics 'Bruker SHELXTL'
_computing_publication_material 'Bruker SHELXTL'
_computing_structure_refinement 'SHELXL-97 (Sheldrick, 1997)'
_computing_structure_solution 'SHELXS-97 (Sheldrick, 1990)'
_diffrn_ambient_temperature 173(2)
_diffrn_measured_fraction_theta_full 1.000
_diffrn_measured_fraction_theta_max 1.000
_diffrn_measurement_device_type 'CCD area detector'
_diffrn_measurement_method 'phi and omega scans'
_diffrn_radiation_monochromator graphite
_diffrn_radiation_source 'fine-focus sealed tube'
_diffrn_radiation_type MoK\a
_diffrn_radiation_wavelength 0.71073
_diffrn_reflns_av_R_equivalents 0.0243
_diffrn_reflns_av_sigmaI/netI 0.0186
_diffrn_reflns_limit_h_max 20
_diffrn_reflns_limit_h_min -20
_diffrn_reflns_limit_k_max 13
_diffrn_reflns_limit_k_min -13
_diffrn_reflns_limit_l_max 25
_diffrn_reflns_limit_l_min -25
_diffrn_reflns_number 26841
_diffrn_reflns_theta_full 27.50
_diffrn_reflns_theta_max 27.50
_diffrn_reflns_theta_min 2.20
_exptl_absorpt_coefficient_mu 0.387
_exptl_absorpt_correction_T_max 0.9439
_exptl_absorpt_correction_T_min 0.8891
_exptl_crystal_colour Orange
_exptl_crystal_density_diffrn 1.263
_exptl_crystal_density_meas 0
_exptl_crystal_density_method 'not measured'
_exptl_crystal_description Block
_exptl_crystal_F_000 1224
_exptl_crystal_size_max 0.31
_exptl_crystal_size_mid 0.18
_exptl_crystal_size_min 0.15
_refine_diff_density_max 1.080
_refine_diff_density_min -0.941
_refine_diff_density_rms 0.054
_refine_ls_extinction_method none
_refine_ls_goodness_of_fit_ref 1.111
_refine_ls_hydrogen_treatment mixed
_refine_ls_matrix_type full
_refine_ls_number_parameters 529
_refine_ls_number_reflns 6954
_refine_ls_number_restraints 3
_refine_ls_restrained_S_all 1.111
_refine_ls_R_factor_all 0.0470
_refine_ls_R_factor_gt 0.0340
_refine_ls_shift/su_max 0.001
_refine_ls_shift/su_mean 0.000
_refine_ls_structure_factor_coef Fsqd
_refine_ls_weighting_details 'calc w=1/[\s^2^(Fo^2^)+(0.0427P)^2^+1.5603P] where P=(Fo^2^+2Fc^2^)/3'
_refine_ls_weighting_scheme calc
_refine_ls_wR_factor_gt 0.0864
_refine_ls_wR_factor_ref 0.0938
_reflns_number_gt 5731
_reflns_number_total 6954
_reflns_threshold_expression >2sigma(I)
_cod_data_source_file om900132u_si_003.cif
_cod_data_source_block cmpd4
_cod_depositor_comments
;
The following automatic conversions were performed:

'_symmetry_cell_setting' value 'Monoclinic' changed to 'monoclinic'
according to /home/saulius/struct/CIF-dictionaries/cif_core.dic
dictionary named 'cif_core.dic' version 2.4.2 from 2011-04-26.

Automatic conversion script
Id: cif_fix_values 1715 2011-07-08 13:25:40Z adriana 
;
_cod_original_sg_symbol_H-M P2(1)/c
_cod_database_code 4069302

loop_
_symmetry_equiv_pos_as_xyz
'x, y, z'
'-x, y+1/2, -z+1/2'
'-x, -y, -z'
'x, -y-1/2, z-1/2'

loop_
_atom_site_label
_atom_site_type_symbol
_atom_site_fract_x
_atom_site_fract_y
_atom_site_fract_z
_atom_site_U_iso_or_equiv
_atom_site_adp_type
_atom_site_occupancy
_atom_site_symmetry_multiplicity
_atom_site_calc_flag
_atom_site_refinement_flags
Zr1 Zr 0.254224(12) 0.28036(2) 0.419173(9) 0.03550(7) Uani 1 1 d .
N1 N 0.20228(11) 0.14529(17) 0.48990(9) 0.0376(4) Uani 1 1 d .
N2 N 0.12093(11) 0.31322(16) 0.43714(9) 0.0351(3) Uani 1 1 d .
CNT1 C 0.36470(8) 0.41488(14) 0.47680(7) 0.000 Uiso 0.00 1 d P
C1 C 0.31379(16) 0.4695(3) 0.50192(12) 0.0509(6) Uani 1 1 d .
C2 C 0.36632(16) 0.3636(3) 0.53290(12) 0.0555(6) Uani 1 1 d .
C3 C 0.41796(16) 0.3282(3) 0.48626(17) 0.0666(8) Uani 1 1 d .
C4 C 0.39475(18) 0.4125(3) 0.42717(15) 0.0677(9) Uani 1 1 d .
C5 C 0.33066(18) 0.5006(3) 0.43576(13) 0.0580(7) Uani 1 1 d .
C6 C 0.2611(2) 0.5458(4) 0.54068(18) 0.0702(9) Uani 1 1 d .
H6A H 0.223(3) 0.500(4) 0.558(2) 0.109(14) Uiso 1 1 d .
H6B H 0.228(3) 0.618(5) 0.506(3) 0.134(17) Uiso 1 1 d .
H6C H 0.301(2) 0.585(3) 0.5832(19) 0.087(10) Uiso 1 1 d .
C7 C 0.3744(3) 0.3115(5) 0.60683(16) 0.0784(10) Uani 1 1 d .
H7A H 0.400(2) 0.370(4) 0.643(2) 0.095(11) Uiso 1 1 d .
H7B H 0.394(3) 0.230(4) 0.616(2) 0.102(15) Uiso 1 1 d .
H7C H 0.320(3) 0.277(4) 0.613(2) 0.110(14) Uiso 1 1 d .
C8 C 0.4920(2) 0.2316(6) 0.5031(4) 0.1075(18) Uani 1 1 d .
H8A H 0.490(4) 0.186(6) 0.452(3) 0.17(2) Uiso 1 1 d .
H8B H 0.491(2) 0.156(3) 0.5295(18) 0.071(12) Uiso 1 1 d .
H8C H 0.548(4) 0.274(5) 0.514(3) 0.141(18) Uiso 1 1 d .
C9 C 0.4412(3) 0.4206(6) 0.3696(3) 0.112(2) Uani 1 1 d .
H9A H 0.485(3) 0.465(4) 0.380(2) 0.120(15) Uiso 1 1 d .
H9B H 0.412(3) 0.410(4) 0.323(2) 0.113(14) Uiso 1 1 d .
H9C H 0.479(3) 0.331(5) 0.381(2) 0.115(17) Uiso 1 1 d .
C10 C 0.2938(3) 0.6135(4) 0.38766(19) 0.0830(11) Uani 1 1 d .
H10A H 0.340(3) 0.642(4) 0.374(2) 0.114(14) Uiso 1 1 d .
H10B H 0.284(4) 0.682(5) 0.419(3) 0.15(2) Uiso 1 1 d .
H10C H 0.244(2) 0.590(3) 0.3440(18) 0.084(10) Uiso 1 1 d .
C11 C 0.13836(13) 0.22703(19) 0.49107(10) 0.0344(4) Uani 1 1 d .
C12 C 0.09318(19) 0.2301(3) 0.54977(13) 0.0465(5) Uani 1 1 d .
H12A H 0.040(3) 0.195(4) 0.532(2) 0.116(15) Uiso 1 1 d .
H12B H 0.092(3) 0.318(4) 0.566(2) 0.112(14) Uiso 1 1 d .
H12C H 0.122(2) 0.181(4) 0.587(2) 0.092(11) Uiso 1 1 d .
C13 C 0.22684(16) 0.0396(2) 0.54279(12) 0.0462(5) Uani 1 1 d .
H13 H 0.2339(14) 0.071(2) 0.5919(12) 0.041(6) Uiso 1 1 d .
C14 C 0.3162(2) -0.0189(4) 0.54489(18) 0.0667(8) Uani 1 1 d .
H14A H 0.310(2) -0.066(3) 0.499(2) 0.087(11) Uiso 1 1 d .
H14B H 0.333(2) -0.087(3) 0.5830(18) 0.077(9) Uiso 1 1 d .
H14C H 0.364(3) 0.039(4) 0.558(2) 0.094(12) Uiso 1 1 d .
C15 C 0.1558(2) -0.0641(3) 0.52583(17) 0.0627(7) Uani 1 1 d .
H15A H 0.092(3) -0.034(3) 0.5253(18) 0.095(11) Uiso 1 1 d .
H15B H 0.173(2) -0.129(3) 0.5633(17) 0.074(9) Uiso 1 1 d .
H15C H 0.1538(17) -0.100(3) 0.4805(15) 0.052(7) Uiso 1 1 d .
C16 C 0.05370(14) 0.4143(2) 0.43153(11) 0.0395(4) Uani 1 1 d .
H16 H 0.0620(15) 0.447(2) 0.4808(13) 0.040(6) Uiso 1 1 d .
C17 C 0.0680(2) 0.5236(2) 0.38460(14) 0.0515(6) Uani 1 1 d .
H17A H 0.127(2) 0.553(3) 0.4024(16) 0.070(9) Uiso 1 1 d .
H17B H 0.0271(19) 0.600(3) 0.3831(15) 0.065(8) Uiso 1 1 d .
H17C H 0.0582(17) 0.495(3) 0.3347(16) 0.059(7) Uiso 1 1 d .
C18 C -0.04075(16) 0.3632(3) 0.39982(15) 0.0512(6) Uani 1 1 d .
H18A H -0.0473(18) 0.332(3) 0.3521(16) 0.057(7) Uiso 1 1 d .
H18B H -0.0837(18) 0.432(3) 0.3960(14) 0.059(7) Uiso 1 1 d .
H18C H -0.053(2) 0.295(3) 0.4295(17) 0.064(8) Uiso 1 1 d .
C19 C 0.21862(15) 0.3027(2) 0.29166(11) 0.0417(5) Uani 1 1 d .
H19 H 0.2663(17) 0.362(3) 0.2861(14) 0.055(7) Uiso 1 1 d .
C20 C 0.23413(16) 0.1714(3) 0.26140(12) 0.0461(5) Uani 1 1 d .
H20A H 0.1820(18) 0.115(3) 0.2600(14) 0.058(8) Uiso 1 1 d .
H20B H 0.2353(19) 0.178(3) 0.2161(16) 0.062(8) Uiso 1 1 d .
C21 C 0.31908(14) 0.1081(2) 0.30777(11) 0.0428(5) Uani 1 1 d .
H21 H 0.3751(17) 0.168(3) 0.3098(14) 0.053(7) Uiso 1 1 d .
C22 C 0.31137(16) 0.0976(2) 0.38481(11) 0.0437(5) Uani 1 1 d .
H22A H 0.2623(19) 0.036(3) 0.3795(15) 0.062(8) Uiso 1 1 d .
H22B H 0.3641(17) 0.060(2) 0.4181(14) 0.051(7) Uiso 1 1 d .
C23 C 0.12988(15) 0.35637(19) 0.24966(10) 0.0378(4) Uani 1 1 d .
C24 C 0.05064(16) 0.2895(2) 0.24080(12) 0.0441(5) Uani 1 1 d .
H24 H 0.0521(18) 0.209(2) 0.2623(14) 0.052(7) Uiso 1 1 d .
C25 C -0.0315(2) 0.3382(3) 0.20145(14) 0.0635(7) Uani 1 1 d .
H25 H -0.090(3) 0.282(3) 0.197(2) 0.096(12) Uiso 1 1 d .
C26 C -0.0379(3) 0.4552(4) 0.16998(15) 0.0774(10) Uani 1 1 d .
H26 H -0.093(3) 0.493(4) 0.143(2) 0.106(12) Uiso 1 1 d .
C27 C 0.0380(3) 0.5231(3) 0.17598(15) 0.0794(12) Uani 1 1 d .
H27 H 0.038(3) 0.593(4) 0.157(2) 0.104(13) Uiso 1 1 d .
C28 C 0.1219(2) 0.4757(2) 0.21527(13) 0.0573(7) Uani 1 1 d .
H28 H 0.1765(19) 0.519(3) 0.2223(15) 0.062(8) Uiso 1 1 d .
C29 C 0.33816(15) -0.0194(2) 0.27797(11) 0.0430(5) Uani 1 1 d .
C30 C 0.27185(19) -0.1084(2) 0.24770(13) 0.0524(6) Uani 1 1 d .
H30 H 0.2126(19) -0.090(3) 0.2479(14) 0.056(7) Uiso 1 1 d .
C31 C 0.2913(3) -0.2238(3) 0.22030(16) 0.0702(9) Uani 1 1 d .
H31 H 0.245(3) -0.278(4) 0.202(2) 0.112(15) Uiso 1 1 d .
C32 C 0.3770(3) -0.2533(4) 0.22423(16) 0.0783(11) Uani 1 1 d .
H32 H 0.393(2) -0.326(4) 0.206(2) 0.094(11) Uiso 1 1 d .
C33 C 0.4437(3) -0.1681(4) 0.25403(16) 0.0758(10) Uani 1 1 d .
H33 H 0.500(3) -0.185(3) 0.258(2) 0.089(11) Uiso 1 1 d .
C34 C 0.42508(18) -0.0511(3) 0.28029(14) 0.0582(7) Uani 1 1 d .
H34 H 0.4688(19) 0.007(3) 0.3020(15) 0.059(8) Uiso 1 1 d .

loop_
_atom_site_aniso_label
_atom_site_aniso_U_11
_atom_site_aniso_U_22
_atom_site_aniso_U_33
_atom_site_aniso_U_23
_atom_site_aniso_U_13
_atom_site_aniso_U_12
Zr1 0.03402(11) 0.04598(13) 0.02835(10) -0.00766(8) 0.01217(7) -0.01003(8)
N1 0.0370(9) 0.0451(9) 0.0315(8) 0.0050(7) 0.0115(7) 0.0007(7)
N2 0.0361(8) 0.0391(9) 0.0320(8) 0.0002(7) 0.0133(7) -0.0019(7)
C1 0.0501(13) 0.0617(15) 0.0418(11) -0.0192(11) 0.0152(10) -0.0224(11)
C2 0.0443(12) 0.0800(18) 0.0388(11) -0.0171(12) 0.0073(9) -0.0224(12)
C3 0.0326(12) 0.088(2) 0.0766(19) -0.0376(16) 0.0120(12) -0.0194(12)
C4 0.0587(16) 0.097(2) 0.0567(15) -0.0355(15) 0.0320(13) -0.0468(16)
C5 0.0657(16) 0.0662(16) 0.0447(12) -0.0200(11) 0.0204(11) -0.0371(13)
C6 0.074(2) 0.080(2) 0.0609(17) -0.0382(16) 0.0262(15) -0.0219(17)
C7 0.080(2) 0.099(3) 0.0409(14) -0.0081(16) -0.0037(14) -0.021(2)
C8 0.0350(16) 0.127(4) 0.146(4) -0.048(4) 0.007(2) -0.008(2)
C9 0.099(3) 0.167(5) 0.101(3) -0.078(3) 0.075(3) -0.094(4)
C10 0.112(3) 0.074(2) 0.0580(17) -0.0047(15) 0.0174(19) -0.054(2)
C11 0.0347(10) 0.0402(10) 0.0297(9) -0.0026(8) 0.0117(7) -0.0067(8)
C12 0.0513(14) 0.0567(14) 0.0387(11) 0.0053(11) 0.0243(10) 0.0009(12)
C13 0.0534(13) 0.0512(13) 0.0340(10) 0.0104(9) 0.0129(9) 0.0054(10)
C14 0.0644(18) 0.077(2) 0.0573(16) 0.0254(16) 0.0169(14) 0.0229(16)
C15 0.077(2) 0.0492(14) 0.0592(16) 0.0157(13) 0.0170(14) 0.0003(13)
C16 0.0451(11) 0.0391(11) 0.0357(10) -0.0047(8) 0.0142(8) 0.0032(9)
C17 0.0709(17) 0.0378(12) 0.0495(13) 0.0018(10) 0.0237(12) 0.0060(12)
C18 0.0429(12) 0.0568(15) 0.0523(14) -0.0044(12) 0.0120(10) 0.0072(11)
C19 0.0472(12) 0.0459(12) 0.0344(10) -0.0045(8) 0.0160(9) -0.0085(9)
C20 0.0480(13) 0.0582(14) 0.0302(10) -0.0105(9) 0.0090(9) 0.0089(11)
C21 0.0381(11) 0.0552(13) 0.0365(10) -0.0040(9) 0.0135(8) -0.0016(9)
C22 0.0427(12) 0.0565(13) 0.0311(10) -0.0018(9) 0.0101(9) 0.0003(10)
C23 0.0573(12) 0.0319(9) 0.0263(8) -0.0041(7) 0.0158(8) 0.0021(9)
C24 0.0532(13) 0.0368(11) 0.0408(11) -0.0080(9) 0.0121(10) 0.0026(9)
C25 0.0606(16) 0.0728(18) 0.0502(14) -0.0240(13) 0.0061(12) 0.0157(14)
C26 0.093(2) 0.086(2) 0.0423(14) -0.0106(14) 0.0052(15) 0.047(2)
C27 0.150(4) 0.0490(16) 0.0436(14) 0.0139(12) 0.0357(18) 0.047(2)
C28 0.102(2) 0.0377(12) 0.0413(12) -0.0032(10) 0.0349(14) -0.0032(13)
C29 0.0462(12) 0.0543(13) 0.0297(9) 0.0034(9) 0.0132(8) 0.0091(10)
C30 0.0571(15) 0.0507(13) 0.0494(13) 0.0015(10) 0.0161(11) 0.0015(11)
C31 0.108(3) 0.0470(15) 0.0523(15) 0.0026(12) 0.0194(16) 0.0047(17)
C32 0.128(3) 0.0701(19) 0.0390(13) 0.0079(13) 0.0287(17) 0.044(2)
C33 0.081(2) 0.109(3) 0.0476(15) 0.0218(17) 0.0345(15) 0.050(2)
C34 0.0498(14) 0.0823(19) 0.0447(13) 0.0070(13) 0.0176(11) 0.0109(14)

loop_
_atom_type_symbol
_atom_type_description
_atom_type_scat_dispersion_real
_atom_type_scat_dispersion_imag
_atom_type_scat_source
C C 0.0033 0.0016 'International Tables Vol C Tables 4.2.6.8 and 6.1.1.4'
H H 0.0000 0.0000 'International Tables Vol C Tables 4.2.6.8 and 6.1.1.4'
N N 0.0061 0.0033 'International Tables Vol C Tables 4.2.6.8 and 6.1.1.4'
Zr Zr -2.9673 0.5597 'International Tables Vol C Tables 4.2.6.8 and 6.1.1.4'

loop_
_geom_angle_atom_site_label_1
_geom_angle_atom_site_label_2
_geom_angle_atom_site_label_3
_geom_angle
N2 Zr1 CNT1 116.16(5)
N2 Zr1 N1 58.95(6)
CNT1 Zr1 N1 116.71(6)
N2 Zr1 C22 129.49(8)
CNT1 Zr1 C22 110.79(7)
N1 Zr1 C22 84.30(7)
N2 Zr1 C19 102.03(7)
CNT1 Zr1 C19 111.06(6)
N1 Zr1 C19 132.16(7)
C22 Zr1 C19 76.67(8)
N2 Zr1 C2 104.34(7)
CNT1 Zr1 C2 28.52(6)
N1 Zr1 C2 88.26(7)
C22 Zr1 C2 108.09(9)
C19 Zr1 C2 139.30(8)
N2 Zr1 C1 88.02(7)
CNT1 Zr1 C1 28.14(5)
N1 Zr1 C1 103.42(7)
C22 Zr1 C1 136.92(8)
C19 Zr1 C1 120.46(8)
C2 Zr1 C1 32.15(9)
N2 Zr1 C3 136.96(8)
CNT1 Zr1 C3 28.24(7)
N1 Zr1 C3 107.55(9)
C22 Zr1 C3 83.67(9)
C19 Zr1 C3 113.29(9)
C2 Zr1 C3 32.76(8)
C1 Zr1 C3 53.42(9)
N2 Zr1 C4 136.95(8)
CNT1 Zr1 C4 27.68(5)
N1 Zr1 C4 138.79(8)
C22 Zr1 C4 93.56(10)
C19 Zr1 C4 86.45(8)
C2 Zr1 C4 53.28(8)
C1 Zr1 C4 52.92(8)
C3 Zr1 C4 31.82(10)
N2 Zr1 C5 105.33(8)
CNT1 Zr1 C5 28.08(6)
N1 Zr1 C5 135.75(7)
C22 Zr1 C5 125.03(9)
C19 Zr1 C5 89.80(8)
C2 Zr1 C5 53.57(9)
C1 Zr1 C5 32.33(7)
C3 Zr1 C5 53.24(10)
C4 Zr1 C5 31.86(10)
C11 N1 C13 120.77(17)
C11 N1 Zr1 91.17(12)
C13 N1 Zr1 144.48(14)
C11 N2 C16 120.75(16)
C11 N2 Zr1 92.15(12)
C16 N2 Zr1 140.96(13)
C2 C1 C5 108.8(2)
C2 C1 C6 123.1(3)
C5 C1 C6 127.5(3)
C2 C1 Zr1 73.32(13)
C5 C1 Zr1 75.05(13)
C6 C1 Zr1 125.19(17)
C1 C2 C3 107.7(2)
C1 C2 C7 124.4(3)
C3 C2 C7 127.4(3)
C1 C2 Zr1 74.53(12)
C3 C2 Zr1 74.77(13)
C7 C2 Zr1 123.0(2)
C4 C3 C2 107.2(3)
C4 C3 C8 126.5(4)
C2 C3 C8 125.8(4)
C4 C3 Zr1 74.57(14)
C2 C3 Zr1 72.47(13)
C8 C3 Zr1 125.0(2)
C3 C4 C5 109.4(2)
C3 C4 C9 125.1(4)
C5 C4 C9 124.9(4)
C3 C4 Zr1 73.61(14)
C5 C4 Zr1 74.26(13)
C9 C4 Zr1 125.68(19)
C4 C5 C1 106.9(3)
C4 C5 C10 126.3(3)
C1 C5 C10 126.6(3)
C4 C5 Zr1 73.89(14)
C1 C5 Zr1 72.62(13)
C10 C5 Zr1 123.13(18)
C1 C6 H6A 115(3)
C1 C6 H6B 108(3)
H6A C6 H6B 112(4)
C1 C6 H6C 110(2)
H6A C6 H6C 104(3)
H6B C6 H6C 109(3)
C2 C7 H7A 112(2)
C2 C7 H7B 117(3)
H7A C7 H7B 115(4)
C2 C7 H7C 115(3)
H7A C7 H7C 111(3)
H7B C7 H7C 84(3)
C3 C8 H8A 107(3)
C3 C8 H8B 123(2)
H8A C8 H8B 97(4)
C3 C8 H8C 110(3)
H8A C8 H8C 101(4)
H8B C8 H8C 116(4)
C4 C9 H9A 114(3)
C4 C9 H9B 122(3)
H9A C9 H9B 118(4)
C4 C9 H9C 99(3)
H9A C9 H9C 95(4)
H9B C9 H9C 100(4)
C5 C10 H10A 104(3)
C5 C10 H10B 107(3)
H10A C10 H10B 103(4)
C5 C10 H10C 113.2(19)
H10A C10 H10C 110(3)
H10B C10 H10C 118(4)
N1 C11 N2 113.40(17)
N1 C11 C12 123.83(19)
N2 C11 C12 122.64(19)
C11 C12 H12A 107(3)
C11 C12 H12B 109(2)
H12A C12 H12B 114(4)
C11 C12 H12C 112(2)
H12A C12 H12C 106(3)
H12B C12 H12C 110(3)
N1 C13 C15 111.29(19)
N1 C13 C14 111.42(19)
C15 C13 C14 109.3(3)
N1 C13 H13 110.7(14)
C15 C13 H13 108.0(14)
C14 C13 H13 106.0(13)
C13 C14 H14A 109.4(19)
C13 C14 H14B 109.9(18)
H14A C14 H14B 104(3)
C13 C14 H14C 114(2)
H14A C14 H14C 115(3)
H14B C14 H14C 105(3)
C13 C15 H15A 115(2)
C13 C15 H15B 108.6(18)
H15A C15 H15B 106(3)
C13 C15 H15C 107.5(16)
H15A C15 H15C 110(2)
H15B C15 H15C 110(2)
N2 C16 C17 110.63(18)
N2 C16 C18 111.51(18)
C17 C16 C18 108.9(2)
N2 C16 H16 107.1(13)
C17 C16 H16 108.7(14)
C18 C16 H16 109.9(13)
C16 C17 H17A 109.5(19)
C16 C17 H17B 113.6(16)
H17A C17 H17B 107(2)
C16 C17 H17C 111.0(16)
H17A C17 H17C 108(2)
H17B C17 H17C 107(2)
C16 C18 H18A 108.6(17)
C16 C18 H18B 110.0(16)
H18A C18 H18B 108(2)
C16 C18 H18C 111.3(18)
H18A C18 H18C 110(2)
H18B C18 H18C 109(2)
C23 C19 C20 110.81(17)
C23 C19 Zr1 119.47(14)
C20 C19 Zr1 107.09(14)
C23 C19 H19 108.1(15)
C20 C19 H19 107.8(15)
Zr1 C19 H19 102.9(15)
C21 C20 C19 111.98(18)
C21 C20 H20A 109.1(16)
C19 C20 H20A 108.1(16)
C21 C20 H20B 110.1(19)
C19 C20 H20B 111.1(19)
H20A C20 H20B 106(2)
C20 C21 C29 113.34(18)
C20 C21 C22 107.13(18)
C29 C21 C22 112.89(19)
C20 C21 H21 109.4(14)
C29 C21 H21 105.8(14)
C22 C21 H21 108.1(14)
C21 C22 Zr1 112.00(16)
C21 C22 H22A 103.5(16)
Zr1 C22 H22A 102.1(16)
C21 C22 H22B 112.0(15)
Zr1 C22 H22B 118.5(15)
H22A C22 H22B 107(2)
C24 C23 C28 116.1(2)
C24 C23 C19 122.00(19)
C28 C23 C19 121.9(2)
C25 C24 C23 122.2(2)
C25 C24 H24 118.1(16)
C23 C24 H24 119.7(16)
C26 C25 C24 120.7(3)
C26 C25 H25 121(2)
C24 C25 H25 118(2)
C25 C26 C27 119.2(3)
C25 C26 H26 123(2)
C27 C26 H26 117(2)
C26 C27 C28 121.1(3)
C26 C27 H27 123(3)
C28 C27 H27 116(3)
C27 C28 C23 120.6(3)
C27 C28 H28 125.0(18)
C23 C28 H28 114.4(18)
C30 C29 C34 117.2(2)
C30 C29 C21 122.8(2)
C34 C29 C21 120.1(2)
C29 C30 C31 121.4(3)
C29 C30 H30 118.2(17)
C31 C30 H30 120.4(17)
C32 C31 C30 120.2(3)
C32 C31 H31 123(3)
C30 C31 H31 117(3)
C31 C32 C33 119.7(3)
C31 C32 H32 124(2)
C33 C32 H32 117(2)
C32 C33 C34 120.8(3)
C32 C33 H33 122(2)
C34 C33 H33 117(2)
C33 C34 C29 120.7(3)
C33 C34 H34 122.9(18)
C29 C34 H34 116.4(18)

loop_
_geom_bond_atom_site_label_1
_geom_bond_atom_site_label_2
_geom_bond_distance
Zr1 N2 2.2467(16)
Zr1 CNT1 2.2491(10)
Zr1 N1 2.2822(16)
Zr1 C22 2.292(2)
Zr1 C19 2.375(2)
Zr1 C2 2.524(2)
Zr1 C1 2.539(2)
Zr1 C3 2.553(2)
Zr1 C4 2.566(2)
Zr1 C5 2.570(2)
N1 C11 1.323(3)
N1 C13 1.477(3)
N2 C11 1.344(3)
N2 C16 1.473(3)
C1 C2 1.402(4)
C1 C5 1.423(3)
C1 C6 1.502(4)
C2 C3 1.432(4)
C2 C7 1.502(4)
C3 C4 1.403(5)
C3 C8 1.498(6)
C4 C5 1.409(4)
C4 C9 1.507(4)
C5 C10 1.506(5)
C6 H6A 0.91(4)
C6 H6B 1.05(5)
C6 H6C 0.96(4)
C7 H7A 0.92(4)
C7 H7B 0.91(4)
C7 H7C 0.96(5)
C8 H8A 1.08(6)
C8 H8B 0.94(3)
C8 H8C 0.95(5)
C9 H9A 0.80(5)
C9 H9B 0.88(4)
C9 H9C 1.09(4)
C10 H10A 0.89(4)
C10 H10B 0.98(6)
C10 H10C 1.00(3)
C11 C12 1.511(3)
C12 H12A 0.88(4)
C12 H12B 0.97(4)
C12 H12C 0.89(4)
C13 C15 1.518(4)
C13 C14 1.519(4)
C13 H13 0.98(2)
C14 H14A 0.99(4)
C14 H14B 1.00(3)
C14 H14C 0.94(4)
C15 H15A 1.04(4)
C15 H15B 0.97(3)
C15 H15C 0.95(3)
C16 C17 1.518(3)
C16 C18 1.519(3)
C16 H16 0.98(2)
C17 H17A 0.94(3)
C17 H17B 1.02(3)
C17 H17C 0.98(3)
C18 H18A 0.96(3)
C18 H18B 0.97(3)
C18 H18C 0.97(3)
C19 C23 1.494(3)
C19 C20 1.540(3)
C19 H19 1.00(3)
C20 C21 1.516(3)
C20 H20A 1.00(3)
C20 H20B 0.89(3)
C21 C29 1.518(3)
C21 C22 1.538(3)
C21 H21 1.07(3)
C22 H22A 0.98(3)
C22 H22B 0.97(3)
C23 C24 1.390(3)
C23 C28 1.402(3)
C24 C25 1.381(4)
C24 H24 0.94(3)
C25 C26 1.357(5)
C25 H25 1.07(4)
C26 C27 1.360(5)
C26 H26 0.95(4)
C27 C28 1.398(5)
C27 H27 0.82(4)
C28 H28 0.94(3)
C29 C30 1.387(3)
C29 C34 1.390(3)
C30 C31 1.389(4)
C30 H30 0.95(3)
C31 C32 1.358(5)
C31 H31 0.90(4)
C32 C33 1.362(6)
C32 H32 0.91(4)
C33 C34 1.389(5)
C33 H33 0.88(4)
C34 H34 0.92(3)
